data_4066750
loop_
_publ_author_name
'Aguirre-Etcheverry, Paulina'
'Ashley, Andrew E.'
'Bal\'azs, G\'abor'
'Green, Jennifer C.'
'Cowley, Andrew R.'
'Thompson, Amber L.'
'O&#x2019;Hare, Dermot'

_publ_section_title
;
 Synthesis, Structure, and Ligand Exchange Reactions of
 Tetramethyleneethane Complexes of Cobalt
;
_journal_issue 22
_journal_name_full Organometallics
_journal_page_first 5847
_journal_paper_doi 10.1021/om100611p
_journal_volume 29
_journal_year 2010
_chemical_compound_source 'synthesis as described'
_chemical_formula_moiety 'C22 H38 Co2 O4 P2'
_chemical_formula_sum 'C22 H38 Co2 O4 P2'
_chemical_formula_weight 546.35
_space_group_IT_number 14
_symmetry_cell_setting monoclinic
_symmetry_space_group_name_Hall '-P 2yn'
_symmetry_space_group_name_H-M 'P 1 21/n 1'
_cell_angle_alpha 90
_cell_angle_beta 101.2813(5)
_cell_angle_gamma 90
_cell_formula_units_Z 2
_cell_length_a 6.9927(2)
_cell_length_b 14.0728(2)
_cell_length_c 13.3788(2)
_cell_measurement_reflns_used 13136
_cell_measurement_temperature 150
_cell_measurement_theta_max 28
_cell_measurement_theta_min 5
_cell_volume 1291.13(5)
_computing_cell_refinement 'DENZO/SCALEPACK (Otwinowski & Minor, 1997)'
_computing_data_collection 'COLLECT (Nonius BV, 1997)'
_computing_data_reduction 'DENZO/SCALEPACK (Otwinowski & Minor, 1997)'
_computing_molecular_graphics 'CAMERON (Watkin et al., 1996)'
_computing_publication_material 'CRYSTALS (Betteridge et al., 2003)'
_computing_structure_refinement 'CRYSTALS (Betteridge et al., 2003)'
_computing_structure_solution 'SIR92 (Altomare et al., 1994)'
_diffrn_ambient_temperature 150
_diffrn_measured_fraction_theta_full 0.992
_diffrn_measured_fraction_theta_max 0.992
_diffrn_measurement_device_type 'Nonius Kappa CCD'
_diffrn_measurement_method \w
_diffrn_radiation_monochromator graphite
_diffrn_radiation_type 'Mo K\a'
_diffrn_radiation_wavelength 0.71073
_diffrn_reflns_av_R_equivalents 0.022
_diffrn_reflns_limit_h_max 9
_diffrn_reflns_limit_h_min -9
_diffrn_reflns_limit_k_max 18
_diffrn_reflns_limit_k_min -17
_diffrn_reflns_limit_l_max 17
_diffrn_reflns_limit_l_min -17
_diffrn_reflns_number 13136
_diffrn_reflns_theta_full 27.483
_diffrn_reflns_theta_max 27.483
_diffrn_reflns_theta_min 5.220
_diffrn_standards_interval_count 0
_diffrn_standards_interval_time 0
_diffrn_standards_number 0
_exptl_absorpt_coefficient_mu 1.432
_exptl_absorpt_correction_T_max 0.84
_exptl_absorpt_correction_T_min 0.67
_exptl_absorpt_correction_type multi-scan
_exptl_absorpt_process_details 'DENZO/SCALEPACK (Otwinowski & Minor, 1997)'
_exptl_crystal_colour yellow
_exptl_crystal_density_diffrn 1.405
_exptl_crystal_density_meas ?
_exptl_crystal_description prism
_exptl_crystal_F_000 572
_exptl_crystal_size_max 0.28
_exptl_crystal_size_mid 0.12
_exptl_crystal_size_min 0.12
_exptl_crystal_thermal_history
; 
The material was crystallised at ambient temperature. A suitable crystal 
was cooled rapidly to 150K for single-crystal X-ray diffraction analysis. 
;
_refine_diff_density_max 0.33
_refine_diff_density_min -0.25
_refine_ls_extinction_method None
_refine_ls_goodness_of_fit_ref 1.0828
_refine_ls_hydrogen_treatment mixed
_refine_ls_matrix_type full
_refine_ls_number_parameters 152
_refine_ls_number_reflns 2564
_refine_ls_number_restraints 0
_refine_ls_R_factor_all 0.0268
_refine_ls_R_factor_gt 0.0229
_refine_ls_shift/su_max 0.001675
_refine_ls_structure_factor_coef F
_refine_ls_weighting_details
;
 Method, part 1, Chebychev polynomial, (Watkin, 1994, Prince, 1982) 
 [weight] = 1.0/[A~0~*T~0~(x)+A~1~*T~1~(x) ... +A~n-1~]*T~n-1~(x)] 
 where A~i~ are the Chebychev coefficients listed below and x= Fcalc/Fmax 
 Method = Robust Weighting (Prince, 1982) 
 W = [weight] * [1-(deltaF/6*sigmaF)^2^]^2^ 
 A~i~ are: 
 0.423 0.116 0.106 
;
_refine_ls_weighting_scheme calc
_refine_ls_wR_factor_all 0.0284
_refine_ls_wR_factor_gt 0.0249
_refine_ls_wR_factor_ref 0.0249
_reflns_limit_h_max 8
_reflns_limit_h_min -9
_reflns_limit_k_max 18
_reflns_limit_k_min 0
_reflns_limit_l_max 17
_reflns_limit_l_min 0
_reflns_number_gt 2564
_reflns_number_total 2929
_reflns_threshold_expression I>3.00u(I)
_oxford_diffrn_Wilson_B_factor 0.00
_oxford_diffrn_Wilson_scale 0.00
_oxford_refine_ls_scale 0.6939(7)
_oxford_structure_analysis_title 5395
_cod_data_source_file om100611p_si_002.cif
_cod_data_source_block 3
_cod_depositor_comments
;
The following automatic conversions were performed:

'_symmetry_cell_setting' value 'Monoclinic' changed to 'monoclinic'
according to /home/saulius/struct/CIF-dictionaries/cif_core.dic
dictionary named 'cif_core.dic' version 2.4.1 from 2010-06-29.

Automatic conversion script
Id: cif_fix_values 1715 2011-07-08 13:25:40Z adriana 

The following automatic conversions were performed:

'_exptl_crystal_density_meas' value 'not measured' was changed to '?'
- the value is perceived as not measured.

Automatic conversion script
Id: cif_fix_values 3008 2015-01-20 13:52:24Z robertas 
;
_cod_original_sg_symbol_H-M 'P 1 21/n 1 '
_cod_database_code 4066750

loop_
_symmetry_equiv_pos_as_xyz
x,y,z
-x,-y,-z
-x+1/2,y+1/2,-z+1/2
x+1/2,-y+1/2,z+1/2

loop_
_atom_site_label
_atom_site_type_symbol
_atom_site_fract_x
_atom_site_fract_y
_atom_site_fract_z
_atom_site_U_iso_or_equiv
_atom_site_occupancy
_atom_site_adp_type
Co1 Co 0.65587(3) 0.470220(13) 0.352412(13) 0.0183 1.0000 Uani
C1 C 0.5442(2) 0.53165(9) 0.46613(10) 0.0203 1.0000 Uani
C2 C 0.4387(2) 0.56788(11) 0.37267(11) 0.0245 1.0000 Uani
C3 C 0.7489(2) 0.55013(11) 0.48219(11) 0.0249 1.0000 Uani
C4 C 0.8022(2) 0.52897(10) 0.27663(11) 0.0248 1.0000 Uani
O1 O 0.91163(19) 0.56249(9) 0.23297(10) 0.0401 1.0000 Uani
C5 C 0.7696(2) 0.36540(11) 0.40489(11) 0.0249 1.0000 Uani
O2 O 0.85060(19) 0.29772(9) 0.43769(10) 0.0403 1.0000 Uani
P1 P 0.45221(5) 0.39435(2) 0.23394(3) 0.0186 1.0000 Uani
C6 C 0.3360(2) 0.46971(10) 0.12709(11) 0.0263 1.0000 Uani
C7 C 0.2169(2) 0.41924(13) 0.03464(12) 0.0334 1.0000 Uani
C8 C 0.5631(2) 0.29769(10) 0.17243(11) 0.0243 1.0000 Uani
C9 C 0.7157(2) 0.33165(12) 0.11339(12) 0.0316 1.0000 Uani
C10 C 0.2459(2) 0.33368(11) 0.27226(11) 0.0261 1.0000 Uani
C11 C 0.3065(3) 0.25606(11) 0.35210(13) 0.0324 1.0000 Uani
H21 H 0.482(3) 0.6266(13) 0.3489(14) 0.028(4) 1.0000 Uiso
H22 H 0.302(3) 0.5520(13) 0.3502(14) 0.027(4) 1.0000 Uiso
H31 H 0.793(3) 0.6114(14) 0.4615(14) 0.030(5) 1.0000 Uiso
H32 H 0.836(3) 0.5207(13) 0.5364(14) 0.028(5) 1.0000 Uiso
H61 H 0.4414 0.5063 0.1034 0.0312 1.0000 Uiso
H62 H 0.2470 0.5148 0.1535 0.0312 1.0000 Uiso
H71 H 0.1613 0.4673 -0.0181 0.0389 1.0000 Uiso
H72 H 0.3029 0.3744 0.0057 0.0389 1.0000 Uiso
H73 H 0.1085 0.3829 0.0558 0.0389 1.0000 Uiso
H81 H 0.6268 0.2524 0.2264 0.0290 1.0000 Uiso
H82 H 0.4575 0.2641 0.1241 0.0290 1.0000 Uiso
H91 H 0.7699 0.2758 0.0820 0.0388 1.0000 Uiso
H92 H 0.8232 0.3648 0.1608 0.0388 1.0000 Uiso
H93 H 0.6540 0.3766 0.0586 0.0388 1.0000 Uiso
H101 H 0.1668 0.3820 0.3010 0.0315 1.0000 Uiso
H102 H 0.1643 0.3040 0.2104 0.0315 1.0000 Uiso
H111 H 0.1874 0.2261 0.3694 0.0404 1.0000 Uiso
H112 H 0.3871 0.2846 0.4149 0.0404 1.0000 Uiso
H113 H 0.3846 0.2067 0.3243 0.0404 1.0000 Uiso

loop_
_atom_site_aniso_label
_atom_site_aniso_U_11
_atom_site_aniso_U_22
_atom_site_aniso_U_33
_atom_site_aniso_U_23
_atom_site_aniso_U_13
_atom_site_aniso_U_12
Co1 0.02218(10) 0.01799(10) 0.01494(9) -0.00148(7) 0.00393(7) -0.00066(7)
C1 0.0247(7) 0.0191(6) 0.0178(6) -0.0060(5) 0.0054(5) -0.0005(5)
C2 0.0301(7) 0.0219(7) 0.0221(7) -0.0022(6) 0.0063(6) 0.0038(6)
C3 0.0273(7) 0.0278(7) 0.0201(7) -0.0080(6) 0.0061(6) -0.0056(6)
C4 0.0314(7) 0.0200(6) 0.0228(7) -0.0038(5) 0.0052(6) -0.0026(5)
O1 0.0491(7) 0.0372(6) 0.0400(7) -0.0019(5) 0.0234(6) -0.0140(6)
C5 0.0274(7) 0.0271(7) 0.0189(6) -0.0014(6) 0.0016(5) -0.0030(6)
O2 0.0420(7) 0.0313(6) 0.0431(7) 0.0121(5) -0.0023(5) 0.0060(5)
P1 0.02326(17) 0.01723(16) 0.01498(16) -0.00098(12) 0.00299(13) 0.00032(13)
C6 0.0342(8) 0.0232(7) 0.0207(7) 0.0012(5) 0.0031(6) 0.0045(6)
C7 0.0355(8) 0.0379(9) 0.0238(7) -0.0015(7) -0.0019(6) 0.0044(7)
C8 0.0316(7) 0.0213(6) 0.0195(7) -0.0035(5) 0.0041(6) 0.0025(6)
C9 0.0333(8) 0.0322(8) 0.0314(8) -0.0077(6) 0.0116(6) 0.0019(7)
C10 0.0280(7) 0.0257(7) 0.0251(7) -0.0025(6) 0.0064(6) -0.0041(6)
C11 0.0432(9) 0.0252(7) 0.0326(8) 0.0019(6) 0.0167(7) -0.0037(7)

loop_
_atom_type_symbol
_atom_type_scat_dispersion_real
_atom_type_scat_dispersion_imag
_atom_type_scat_Cromer_Mann_a1
_atom_type_scat_Cromer_Mann_b1
_atom_type_scat_Cromer_Mann_a2
_atom_type_scat_Cromer_Mann_b2
_atom_type_scat_Cromer_Mann_a3
_atom_type_scat_Cromer_Mann_b3
_atom_type_scat_Cromer_Mann_a4
_atom_type_scat_Cromer_Mann_b4
_atom_type_scat_Cromer_Mann_c
_atom_type_scat_source
C 0.0033 0.0016 2.3100 20.8439 1.0200 10.2075 1.5886 0.5687 0.8650 51.6512 0.2156 'International Tables Vol C 4.2.6.8 and 6.1.1.4'
H 0.0000 0.0000 0.4930 10.5109 0.3229 26.1257 0.1402 3.1424 0.0408 57.7998 0.0030 'International Tables Vol C 4.2.6.8 and 6.1.1.4'
Co 0.3494 0.9721 12.2841 4.2791 7.3409 0.2784 4.0034 13.5359 2.3488 71.1692 1.0118 'International Tables Vol C 4.2.6.8 and 6.1.1.4'
O 0.0106 0.0060 3.0485 13.2771 2.2868 5.7011 1.5463 0.3239 0.8670 32.9089 0.2508 'International Tables Vol C 4.2.6.8 and 6.1.1.4'
P 0.1023 0.0942 6.4345 1.9067 4.1791 27.1570 1.7800 0.5260 1.4908 68.1645 1.1149 'International Tables Vol C 4.2.6.8 and 6.1.1.4'

loop_
_geom_angle_atom_site_label_1
_geom_angle_site_symmetry_1
_geom_angle_atom_site_label_2
_geom_angle_atom_site_label_3
_geom_angle
_geom_angle_publ_flag
C1 . Co1 C2 39.99(6) yes
C1 . Co1 C3 40.81(5) yes
C2 . Co1 C3 69.67(6) yes
C1 . Co1 C4 125.21(6) yes
C2 . Co1 C4 106.25(7) yes
C3 . Co1 C4 95.99(6) yes
C1 . Co1 C5 105.55(6) yes
C2 . Co1 C5 141.17(6) yes
C3 . Co1 C5 94.45(7) yes
C4 . Co1 C5 110.62(7) yes
C1 . Co1 P1 117.27(4) yes
C2 . Co1 P1 91.61(4) yes
C3 . Co1 P1 158.07(4) yes
C4 . Co1 P1 100.33(5) yes
C5 . Co1 P1 93.41(5) yes
C1 2_666 C1 Co1 117.84(12) yes
C1 2_666 C1 C2 123.08(16) yes
Co1 . C1 C2 72.69(8) yes
C1 2_666 C1 C3 122.73(16) yes
Co1 . C1 C3 70.74(8) yes
C2 . C1 C3 113.62(13) yes
Co1 . C2 C1 67.31(8) yes
Co1 . C2 H21 103.9(11) no
C1 . C2 H21 117.5(11) no
Co1 . C2 H22 120.1(11) no
C1 . C2 H22 120.2(11) no
H21 . C2 H22 116.8(15) no
C1 . C3 Co1 68.45(8) yes
C1 . C3 H31 118.7(11) no
Co1 . C3 H31 108.0(11) no
C1 . C3 H32 120.7(11) no
Co1 . C3 H32 117.1(11) no
H31 . C3 H32 114.5(15) no
Co1 . C4 O1 173.53(15) yes
Co1 . C5 O2 177.26(14) yes
Co1 . P1 C6 114.06(5) yes
Co1 . P1 C8 114.41(5) yes
C6 . P1 C8 103.88(7) yes
Co1 . P1 C10 117.42(5) yes
C6 . P1 C10 103.54(7) yes
C8 . P1 C10 101.80(7) yes
P1 . C6 C7 116.78(11) yes
P1 . C6 H61 107.615 no
C7 . C6 H61 107.615 no
P1 . C6 H62 107.615 no
C7 . C6 H62 107.615 no
H61 . C6 H62 109.467 no
C6 . C7 H71 109.467 no
C6 . C7 H72 109.467 no
H71 . C7 H72 109.476 no
C6 . C7 H73 109.467 no
H71 . C7 H73 109.476 no
H72 . C7 H73 109.476 no
P1 . C8 C9 113.56(10) yes
P1 . C8 H81 108.441 no
C9 . C8 H81 108.441 no
P1 . C8 H82 108.441 no
C9 . C8 H82 108.441 no
H81 . C8 H82 109.467 no
C8 . C9 H91 109.467 no
C8 . C9 H92 109.467 no
H91 . C9 H92 109.476 no
C8 . C9 H93 109.467 no
H91 . C9 H93 109.476 no
H92 . C9 H93 109.476 no
P1 . C10 C11 113.73(11) yes
P1 . C10 H101 108.397 no
C11 . C10 H101 108.397 no
P1 . C10 H102 108.397 no
C11 . C10 H102 108.397 no
H101 . C10 H102 109.467 no
C10 . C11 H111 109.467 no
C10 . C11 H112 109.467 no
H111 . C11 H112 109.476 no
C10 . C11 H113 109.467 no
H111 . C11 H113 109.476 no
H112 . C11 H113 109.476 no

loop_
_geom_bond_atom_site_label_1
_geom_bond_atom_site_label_2
_geom_bond_site_symmetry_2
_geom_bond_distance
_geom_bond_publ_flag
Co1 C1 . 2.0338(13) yes
Co1 C2 . 2.1045(15) yes
Co1 C3 . 2.0641(14) yes
Co1 C4 . 1.7790(15) yes
Co1 C5 . 1.7559(15) yes
Co1 P1 . 2.1902(4) yes
C1 C1 2_666 1.489(3) yes
C1 C2 . 1.417(2) yes
C1 C3 . 1.429(2) yes
C2 H21 . 0.955(19) no
C2 H22 . 0.970(19) no
C3 H31 . 0.974(19) no
C3 H32 . 0.946(19) no
C4 O1 . 1.1505(19) yes
C5 O2 . 1.1502(19) yes
P1 C6 . 1.8368(15) yes
P1 C8 . 1.8381(14) yes
P1 C10 . 1.8335(15) yes
C6 C7 . 1.525(2) yes
C6 H61 . 1.000 no
C6 H62 . 1.000 no
C7 H71 . 1.000 no
C7 H72 . 1.000 no
C7 H73 . 1.000 no
C8 C9 . 1.523(2) yes
C8 H81 . 1.000 no
C8 H82 . 1.000 no
C9 H91 . 1.000 no
C9 H92 . 1.000 no
C9 H93 . 1.000 no
C10 C11 . 1.529(2) yes
C10 H101 . 1.000 no
C10 H102 . 1.000 no
C11 H111 . 1.000 no
C11 H112 . 1.000 no
C11 H113 . 1.000 no
